data_4512824
loop_
_publ_author_name
'Baena, Mar\'ia J.'
'Coco, Silverio'
'Espinet, Pablo'

_publ_section_title
;
 The Amide Group as Modulator of Crystalline and Liquid Crystalline
 Structures in Isocyano-Alkylanilide Silver(I) Complexes
;
_journal_issue 4
_journal_name_full 'Crystal Growth &amp; Design'
_journal_page_first 1611
_journal_paper_doi 10.1021/cg501160s
_journal_volume 15
_journal_year 2015
_chemical_formula_sum 'C20 H18 Ag2 F6 N4 O9 S2'
_chemical_formula_weight 852.24
_chemical_name_systematic
; 
 ? 
;
_space_group_IT_number 14
_symmetry_cell_setting monoclinic
_symmetry_space_group_name_Hall '-P 2yn'
_symmetry_space_group_name_H-M 'P 1 21/n 1'
_atom_sites_solution_hydrogens geom
_atom_sites_solution_primary direct
_atom_sites_solution_secondary difmap
_audit_creation_method SHELXL-97
_cell_angle_alpha 90.00
_cell_angle_beta 94.295(4)
_cell_angle_gamma 90.00
_cell_formula_units_Z 4
_cell_length_a 8.4116(4)
_cell_length_b 11.5062(4)
_cell_length_c 29.4257(15)
_cell_measurement_reflns_used 3062
_cell_measurement_temperature 293(2)
_cell_measurement_theta_max 27.8015
_cell_measurement_theta_min 2.0779
_cell_volume 2840.0(2)
_computing_structure_refinement 'SHELXL-97 (Sheldrick, 1997)'
_computing_structure_solution 'SHELXS-97 (Sheldrick, 1990)'
_diffrn_ambient_temperature 293(2)
_diffrn_detector_area_resol_mean 10.4757
_diffrn_measured_fraction_theta_full 0.992
_diffrn_measured_fraction_theta_max 0.853
_diffrn_measurement_device_type 'SuperNova, Dual, Cu at zero, Atlas'
_diffrn_radiation_monochromator mirror
_diffrn_radiation_source 'SuperNova (Mo) X-ray Source'
_diffrn_radiation_type MoK\a
_diffrn_radiation_wavelength 0.71073
_diffrn_reflns_av_R_equivalents 0.0394
_diffrn_reflns_av_sigmaI/netI 0.0599
_diffrn_reflns_limit_h_max 6
_diffrn_reflns_limit_h_min -10
_diffrn_reflns_limit_k_max 8
_diffrn_reflns_limit_k_min -14
_diffrn_reflns_limit_l_max 38
_diffrn_reflns_limit_l_min -34
_diffrn_reflns_number 9678
_diffrn_reflns_theta_full 25.00
_diffrn_reflns_theta_max 27.86
_diffrn_reflns_theta_min 2.25
_exptl_absorpt_coefficient_mu 1.620
_exptl_absorpt_correction_T_max 0.863
_exptl_absorpt_correction_T_min 0.760
_exptl_absorpt_correction_type analytical
_exptl_absorpt_process_details
;
CrysAlisPro, Agilent Technologies,
Version 1.171.35.11 (release 16-05-2011 CrysAlis171 .NET)
(compiled May 16 2011,17:55:39)
Analytical numeric absorption correction using a multifaceted crystal
            model based on expressions derived by R.C. Clark & J.S. Reid.
(Clark, R. C. & Reid, J. S. (1995). Acta Cryst. A51, 887-897)
;
_exptl_crystal_density_diffrn 1.993
_exptl_crystal_density_method 'not measured'
_exptl_crystal_F_000 1672
_exptl_crystal_size_max 0.2719
_exptl_crystal_size_mid 0.1309
_exptl_crystal_size_min 0.1224
_refine_diff_density_max 1.618
_refine_diff_density_min -0.779
_refine_diff_density_rms 0.103
_refine_ls_extinction_method none
_refine_ls_goodness_of_fit_ref 1.018
_refine_ls_hydrogen_treatment mixed
_refine_ls_matrix_type full
_refine_ls_number_parameters 398
_refine_ls_number_reflns 5760
_refine_ls_number_restraints 0
_refine_ls_restrained_S_all 1.018
_refine_ls_R_factor_all 0.0994
_refine_ls_R_factor_gt 0.0595
_refine_ls_shift/su_max 0.000
_refine_ls_shift/su_mean 0.000
_refine_ls_structure_factor_coef Fsqd
_refine_ls_weighting_details 'calc w=1/[\s^2^(Fo^2^)+(0.0611P)^2^+4.2822P] where P=(Fo^2^+2Fc^2^)/3'
_refine_ls_weighting_scheme calc
_refine_ls_wR_factor_gt 0.1334
_refine_ls_wR_factor_ref 0.1636
_reflns_number_gt 3535
_reflns_number_total 5760
_reflns_threshold_expression >2sigma(I)
_cod_data_source_file cg501160s_si_002.cif
_cod_data_source_block gac66
_cod_depositor_comments 'Adding full bibliography for 4512823--4512827.cif.'
_cod_database_code 4512824

loop_
_symmetry_equiv_pos_as_xyz
'x, y, z'
'-x+1/2, y+1/2, -z+1/2'
'-x, -y, -z'
'x-1/2, -y-1/2, z-1/2'

loop_
_atom_site_label
_atom_site_type_symbol
_atom_site_fract_x
_atom_site_fract_y
_atom_site_fract_z
_atom_site_U_iso_or_equiv
_atom_site_adp_type
_atom_site_occupancy
_atom_site_symmetry_multiplicity
_atom_site_calc_flag
_atom_site_refinement_flags
Ag1 Ag 0.22450(8) 0.48345(5) 0.17692(2) 0.0764(2) Uani 1 1 d .
C1 C 0.1897(8) 0.3055(6) 0.1855(2) 0.0581(17) Uani 1 1 d .
N1 N 0.1605(6) 0.2121(5) 0.19378(19) 0.0523(13) Uani 1 1 d .
C21 C 0.1181(7) 0.0993(5) 0.2058(2) 0.0461(14) Uani 1 1 d .
C22 C 0.1666(8) 0.0061(5) 0.1809(2) 0.0520(16) Uani 1 1 d .
H22 H 0.2299 0.0180 0.1568 0.062 Uiso 1 1 calc R
C23 C 0.1216(8) -0.1040(6) 0.1919(2) 0.0529(16) Uani 1 1 d .
H23 H 0.1548 -0.1673 0.1753 0.064 Uiso 1 1 calc R
C24 C 0.0258(7) -0.1207(5) 0.2279(2) 0.0446(14) Uani 1 1 d .
C25 C -0.0194(7) -0.0250(6) 0.2529(2) 0.0512(16) Uani 1 1 d .
H25 H -0.0811 -0.0357 0.2775 0.061 Uiso 1 1 calc R
C26 C 0.0266(7) 0.0844(6) 0.2415(2) 0.0520(16) Uani 1 1 d .
H26 H -0.0045 0.1483 0.2580 0.062 Uiso 1 1 calc R
N2 N -0.0273(6) -0.2310(5) 0.24147(18) 0.0528(14) Uani 1 1 d .
H2 H -0.1003 -0.2303 0.2604 0.063 Uiso 1 1 calc R
C3 C 0.0200(8) -0.3355(5) 0.2290(2) 0.0505(15) Uani 1 1 d .
O1 O 0.1212(6) -0.3480(4) 0.20180(18) 0.0647(13) Uani 1 1 d .
C4 C -0.0578(8) -0.4375(6) 0.2493(3) 0.0644(19) Uani 1 1 d .
H4A H -0.0991 -0.4885 0.2255 0.097 Uiso 1 1 calc R
H4B H -0.1434 -0.4112 0.2666 0.097 Uiso 1 1 calc R
H4C H 0.0192 -0.4784 0.2691 0.097 Uiso 1 1 calc R
S1 S 0.5256(2) 0.65204(15) 0.12645(6) 0.0568(5) Uani 1 1 d .
O2 O 0.3638(6) 0.6288(5) 0.13756(18) 0.0744(15) Uani 1 1 d .
O3 O 0.6461(6) 0.5961(5) 0.15568(17) 0.0774(15) Uani 1 1 d .
O4 O 0.5474(7) 0.6477(5) 0.07895(16) 0.0790(16) Uani 1 1 d .
C5 C 0.5565(11) 0.8050(8) 0.1403(3) 0.078(2) Uani 1 1 d .
F1 F 0.5376(8) 0.8244(5) 0.18363(19) 0.124(2) Uani 1 1 d .
F2 F 0.7014(7) 0.8358(5) 0.1321(2) 0.1160(19) Uani 1 1 d .
F3 F 0.4582(7) 0.8709(4) 0.1154(2) 0.1141(19) Uani 1 1 d .
Ag2 Ag 0.06980(8) -0.35532(5) 0.08151(2) 0.0738(2) Uani 1 1 d .
O6 O -0.0689(8) -0.4743(5) 0.1226(2) 0.0712(16) Uani 1 1 d .
H6 H -0.097(7) -0.531(5) 0.1170(19) 0.026(18) Uiso 1 1 d .
H7 H -0.143(11) -0.459(8) 0.136(3) 0.10(4) Uiso 1 1 d .
C6 C 0.1024(9) -0.1852(7) 0.0641(3) 0.0646(19) Uani 1 1 d .
N3 N 0.1288(6) -0.0930(5) 0.05296(19) 0.0549(14) Uani 1 1 d .
C71 C 0.1602(8) 0.0209(5) 0.0399(2) 0.0513(16) Uani 1 1 d .
C72 C 0.2581(8) 0.0406(6) 0.0054(2) 0.0599(18) Uani 1 1 d .
H72 H 0.3042 -0.0215 -0.0089 0.072 Uiso 1 1 calc R
C73 C 0.2872(8) 0.1512(6) -0.0077(2) 0.0598(18) Uani 1 1 d .
H73 H 0.3531 0.1643 -0.0312 0.072 Uiso 1 1 calc R
C74 C 0.2200(7) 0.2452(5) 0.0135(2) 0.0467(15) Uani 1 1 d .
C75 C 0.1194(7) 0.2242(5) 0.0481(2) 0.0499(15) Uani 1 1 d .
H20 H 0.0726 0.2858 0.0626 0.060 Uiso 1 1 calc R
C76 C 0.0903(8) 0.1124(6) 0.0606(2) 0.0533(16) Uani 1 1 d .
H76 H 0.0222 0.0981 0.0834 0.064 Uiso 1 1 calc R
N4 N 0.2553(6) 0.3569(4) -0.00249(18) 0.0522(13) Uani 1 1 d .
H4 H 0.3073 0.3588 -0.0266 0.063 Uiso 1 1 calc R
C8 C 0.2194(8) 0.4606(6) 0.0145(2) 0.0518(16) Uani 1 1 d .
O5 O 0.1398(6) 0.4709(4) 0.04790(18) 0.0717(15) Uani 1 1 d .
C9 C 0.2800(8) 0.5636(6) -0.0097(2) 0.0635(19) Uani 1 1 d .
H9A H 0.1918 0.6112 -0.0208 0.095 Uiso 1 1 calc R
H9B H 0.3375 0.5380 -0.0348 0.095 Uiso 1 1 calc R
H9C H 0.3497 0.6080 0.0110 0.095 Uiso 1 1 calc R
S2 S 0.7516(2) 0.23038(18) 0.14016(7) 0.0645(5) Uani 1 1 d .
O7 O 0.7893(7) 0.1061(5) 0.1420(2) 0.0981(19) Uani 1 1 d .
O8 O 0.8461(6) 0.2983(5) 0.11155(16) 0.0692(14) Uani 1 1 d .
O9 O 0.7259(6) 0.2841(6) 0.18226(17) 0.0874(18) Uani 1 1 d .
C10 C 0.5606(11) 0.2279(9) 0.1093(4) 0.091(3) Uani 1 1 d .
F4 F 0.5045(7) 0.3365(5) 0.1044(2) 0.131(2) Uani 1 1 d .
F5 F 0.5715(7) 0.1827(7) 0.0685(2) 0.143(3) Uani 1 1 d .
F6 F 0.4593(6) 0.1632(6) 0.1300(2) 0.137(2) Uani 1 1 d .

loop_
_atom_site_aniso_label
_atom_site_aniso_U_11
_atom_site_aniso_U_22
_atom_site_aniso_U_33
_atom_site_aniso_U_23
_atom_site_aniso_U_13
_atom_site_aniso_U_12
Ag1 0.0984(5) 0.0344(3) 0.0970(5) 0.0034(3) 0.0115(4) 0.0012(3)
C1 0.055(4) 0.049(4) 0.070(5) 0.003(4) 0.005(3) 0.004(3)
N1 0.056(3) 0.035(3) 0.066(4) -0.003(3) 0.000(3) 0.001(2)
C21 0.041(3) 0.035(3) 0.062(4) 0.004(3) 0.008(3) 0.000(3)
C22 0.059(4) 0.040(4) 0.060(4) 0.000(3) 0.023(3) 0.000(3)
C23 0.069(4) 0.038(4) 0.055(4) -0.005(3) 0.022(3) -0.005(3)
C24 0.049(3) 0.038(3) 0.047(3) 0.007(3) 0.003(3) 0.000(3)
C25 0.048(4) 0.050(4) 0.057(4) -0.002(3) 0.021(3) 0.003(3)
C26 0.058(4) 0.036(4) 0.063(4) -0.005(3) 0.009(3) 0.003(3)
N2 0.054(3) 0.043(3) 0.064(3) 0.008(3) 0.023(3) -0.004(2)
C3 0.058(4) 0.034(3) 0.059(4) 0.001(3) 0.001(3) -0.006(3)
O1 0.073(3) 0.036(3) 0.091(4) 0.000(2) 0.040(3) 0.000(2)
C4 0.064(4) 0.043(4) 0.087(5) 0.005(4) 0.016(4) -0.011(3)
S1 0.0737(12) 0.0435(10) 0.0566(10) 0.0058(8) 0.0277(9) 0.0055(8)
O2 0.071(3) 0.076(4) 0.081(3) 0.022(3) 0.032(3) 0.000(3)
O3 0.086(4) 0.071(4) 0.078(3) 0.013(3) 0.027(3) 0.025(3)
O4 0.110(4) 0.074(4) 0.057(3) -0.004(3) 0.034(3) -0.007(3)
C5 0.084(6) 0.064(5) 0.087(6) 0.001(5) 0.018(5) 0.001(5)
F1 0.196(6) 0.084(4) 0.095(4) -0.032(3) 0.035(4) 0.002(4)
F2 0.108(4) 0.091(4) 0.151(5) -0.001(3) 0.023(4) -0.041(3)
F3 0.130(5) 0.056(3) 0.156(5) 0.025(3) 0.005(4) 0.021(3)
Ag2 0.0921(5) 0.0358(3) 0.0932(5) 0.0048(3) 0.0043(3) 0.0006(3)
O6 0.084(4) 0.041(3) 0.092(4) -0.003(3) 0.029(3) -0.003(3)
C6 0.073(5) 0.054(5) 0.068(5) -0.002(4) 0.007(4) 0.005(4)
N3 0.062(4) 0.039(3) 0.065(4) 0.000(3) 0.009(3) 0.000(3)
C71 0.057(4) 0.038(4) 0.059(4) 0.005(3) 0.006(3) 0.000(3)
C72 0.073(5) 0.044(4) 0.065(4) -0.016(3) 0.017(4) 0.006(3)
C73 0.068(5) 0.053(4) 0.062(4) 0.000(3) 0.032(3) 0.004(3)
C74 0.050(4) 0.042(4) 0.050(4) 0.002(3) 0.013(3) 0.004(3)
C75 0.053(4) 0.039(3) 0.060(4) -0.003(3) 0.021(3) 0.003(3)
C76 0.063(4) 0.041(4) 0.058(4) 0.004(3) 0.018(3) 0.001(3)
N4 0.063(3) 0.041(3) 0.056(3) 0.005(3) 0.026(3) 0.002(3)
C8 0.051(4) 0.041(4) 0.064(4) 0.004(3) 0.010(3) -0.001(3)
O5 0.091(4) 0.041(3) 0.089(4) 0.000(3) 0.049(3) 0.003(2)
C9 0.071(5) 0.046(4) 0.076(5) 0.008(4) 0.022(4) -0.009(3)
S2 0.0621(11) 0.0666(12) 0.0668(12) -0.0031(10) 0.0172(9) -0.0067(9)
O7 0.102(4) 0.065(4) 0.130(5) 0.021(4) 0.025(4) 0.031(3)
O8 0.064(3) 0.072(3) 0.076(3) -0.004(3) 0.035(2) -0.015(3)
O9 0.096(4) 0.104(5) 0.065(3) -0.020(3) 0.030(3) -0.009(3)
C10 0.076(6) 0.091(7) 0.106(8) 0.004(6) 0.014(5) -0.002(5)
F4 0.096(4) 0.107(5) 0.192(6) 0.045(4) 0.021(4) 0.043(3)
F5 0.116(5) 0.194(7) 0.115(5) -0.054(5) -0.024(4) -0.008(4)
F6 0.068(3) 0.147(6) 0.198(6) 0.022(5) 0.029(4) -0.043(3)

loop_
_atom_type_symbol
_atom_type_description
_atom_type_scat_dispersion_real
_atom_type_scat_dispersion_imag
_atom_type_scat_source
C C 0.0033 0.0016 'International Tables Vol C Tables 4.2.6.8 and 6.1.1.4'
H H 0.0000 0.0000 'International Tables Vol C Tables 4.2.6.8 and 6.1.1.4'
N N 0.0061 0.0033 'International Tables Vol C Tables 4.2.6.8 and 6.1.1.4'
O O 0.0106 0.0060 'International Tables Vol C Tables 4.2.6.8 and 6.1.1.4'
F F 0.0171 0.0103 'International Tables Vol C Tables 4.2.6.8 and 6.1.1.4'
S S 0.1246 0.1234 'International Tables Vol C Tables 4.2.6.8 and 6.1.1.4'
Ag Ag -0.8971 1.1015 'International Tables Vol C Tables 4.2.6.8 and 6.1.1.4'

loop_
_geom_angle_atom_site_label_1
_geom_angle_atom_site_label_2
_geom_angle_atom_site_label_3
_geom_angle
_geom_angle_site_symmetry_1
_geom_angle_site_symmetry_3
C1 Ag1 O1 137.7(2) . 1_565
C1 Ag1 O2 145.4(2) . .
O1 Ag1 O2 76.81(17) 1_565 .
N1 C1 Ag1 172.6(6) . .
C1 N1 C21 176.6(7) . .
C26 C21 C22 121.3(6) . .
C26 C21 N1 118.9(6) . .
C22 C21 N1 119.8(5) . .
C23 C22 C21 119.9(6) . .
C22 C23 C24 119.5(6) . .
C23 C24 C25 119.3(6) . .
C23 C24 N2 123.5(6) . .
C25 C24 N2 117.1(5) . .
C26 C25 C24 120.3(6) . .
C21 C26 C25 119.6(6) . .
C3 N2 C24 128.9(5) . .
O1 C3 N2 121.8(6) . .
O1 C3 C4 121.3(6) . .
N2 C3 C4 116.9(6) . .
C3 O1 Ag1 128.0(4) . 1_545
O4 S1 O3 115.9(3) . .
O4 S1 O2 114.1(3) . .
O3 S1 O2 114.6(3) . .
O4 S1 C5 103.1(4) . .
O3 S1 C5 102.6(4) . .
O2 S1 C5 104.4(4) . .
S1 O2 Ag1 137.9(3) . .
F3 C5 F2 107.4(7) . .
F3 C5 F1 109.1(7) . .
F2 C5 F1 108.3(8) . .
F3 C5 S1 111.2(6) . .
F2 C5 S1 109.9(6) . .
F1 C5 S1 110.8(6) . .
C6 Ag2 O6 144.5(3) . .
C6 Ag2 O5 132.2(2) . 1_545
O6 Ag2 O5 82.0(2) . 1_545
N3 C6 Ag2 175.6(7) . .
C6 N3 C71 179.1(7) . .
C76 C71 C72 120.2(6) . .
C76 C71 N3 120.1(6) . .
C72 C71 N3 119.7(6) . .
C73 C72 C71 119.8(6) . .
C72 C73 C74 120.9(6) . .
C73 C74 C75 118.8(6) . .
C73 C74 N4 117.3(5) . .
C75 C74 N4 123.9(5) . .
C76 C75 C74 119.5(6) . .
C75 C76 C71 120.8(6) . .
C8 N4 C74 129.1(5) . .
O5 C8 N4 122.3(6) . .
O5 C8 C9 121.9(6) . .
N4 C8 C9 115.8(6) . .
C8 O5 Ag2 126.2(4) . 1_565
O9 S2 O8 113.9(3) . .
O9 S2 O7 116.2(4) . .
O8 S2 O7 115.2(3) . .
O9 S2 C10 105.2(4) . .
O8 S2 C10 103.1(4) . .
O7 S2 C10 100.7(4) . .
F6 C10 F5 106.9(9) . .
F6 C10 F4 110.0(8) . .
F5 C10 F4 108.5(9) . .
F6 C10 S2 111.3(7) . .
F5 C10 S2 110.4(6) . .
F4 C10 S2 109.7(7) . .

loop_
_geom_bond_atom_site_label_1
_geom_bond_atom_site_label_2
_geom_bond_distance
_geom_bond_site_symmetry_2
Ag1 C1 2.087(7) .
Ag1 O1 2.269(4) 1_565
Ag1 O2 2.390(5) .
C1 N1 1.133(8) .
N1 C21 1.398(8) .
C21 C26 1.358(8) .
C21 C22 1.377(8) .
C22 C23 1.367(8) .
C23 C24 1.392(8) .
C24 C25 1.392(8) .
C24 N2 1.413(7) .
C25 C26 1.367(9) .
N2 C3 1.327(8) .
C3 O1 1.219(8) .
C3 C4 1.491(9) .
O1 Ag1 2.269(4) 1_545
S1 O4 1.424(5) .
S1 O3 1.432(5) .
S1 O2 1.448(5) .
S1 C5 1.820(9) .
C5 F3 1.306(10) .
C5 F2 1.309(9) .
C5 F1 1.317(9) .
Ag2 C6 2.047(8) .
Ag2 O6 2.215(6) .
Ag2 O5 2.326(4) 1_545
C6 N3 1.138(9) .
N3 C71 1.396(8) .
C71 C76 1.371(9) .
C71 C72 1.372(9) .
C72 C73 1.357(9) .
C73 C74 1.389(8) .
C74 C75 1.394(8) .
C74 N4 1.408(7) .
C75 C76 1.365(8) .
N4 C8 1.337(8) .
C8 O5 1.235(7) .
C8 C9 1.493(9) .
O5 Ag2 2.326(4) 1_565
S2 O9 1.415(5) .
S2 O8 1.432(5) .
S2 O7 1.465(6) .
S2 C10 1.786(10) .
C10 F6 1.315(10) .
C10 F5 1.319(11) .
C10 F4 1.339(11) .
